data_7049173
loop_
_publ_author_name
'Zhang, Ling'
'Chen, Peng'
'Li, Hong-Feng'
'Tian, Yong-Mei'
'Yan, Peng-Fei'
'Sun, Wen-Bin'

_publ_section_title
;
 From zero-dimensional to one-dimensional chain N-oxide bridged compounds
 with enhanced single-molecule magnetic performance.
;
_journal_issue 13
_journal_name_full 'Dalton transactions (Cambridge, England : 2003)'
_journal_page_first 4324
_journal_page_last 4332
_journal_paper_doi 10.1039/c9dt00210c
_journal_volume 48
_journal_year 2019
_chemical_formula_sum 'C71 H47 Dy2 F18 N2 O14.5'
_chemical_formula_weight 1827.10
_space_group_crystal_system monoclinic
_space_group_IT_number 14
_space_group_name_Hall '-P 2ybc'
_space_group_name_H-M_alt 'P 1 21/c 1'
_symmetry_space_group_name_Hall '-P 2ybc'
_symmetry_space_group_name_H-M 'P 1 21/c 1'
_atom_sites_solution_hydrogens geom
_audit_creation_method SHELXL-2014/7
_audit_update_record
;
2019-02-20 deposited with the CCDC.    2019-02-25 downloaded from the CCDC.
;
_cell_angle_alpha 90
_cell_angle_beta 117.676(12)
_cell_angle_gamma 90
_cell_formula_units_Z 4
_cell_length_a 24.291(2)
_cell_length_b 14.5614(16)
_cell_length_c 23.223(2)
_cell_measurement_reflns_used 5070
_cell_measurement_temperature 293(2)
_cell_measurement_theta_max 28.8027
_cell_measurement_theta_min 2.9620
_cell_volume 7274.4(14)
_computing_molecular_graphics 'Olex2 (Dolomanov et al., 2009)'
_computing_publication_material 'Olex2 (Dolomanov et al., 2009)'
_computing_structure_refinement 'SHELXL-2014/7 (Sheldrick, 2014)'
_computing_structure_solution 'SIR2004 (Burla et al., 2007)'
_diffrn_ambient_temperature 293(2)
_diffrn_measured_fraction_theta_full 0.990
_diffrn_measured_fraction_theta_max 0.841
_diffrn_measurement_device_type 'Xcalibur, Eos'
_diffrn_radiation_type MoK\a
_diffrn_radiation_wavelength 0.71073
_diffrn_reflns_av_R_equivalents 0.0616
_diffrn_reflns_av_unetI/netI 0.1617
_diffrn_reflns_Laue_measured_fraction_full 0.990
_diffrn_reflns_Laue_measured_fraction_max 0.841
_diffrn_reflns_limit_h_max 24
_diffrn_reflns_limit_h_min -32
_diffrn_reflns_limit_k_max 9
_diffrn_reflns_limit_k_min -19
_diffrn_reflns_limit_l_max 29
_diffrn_reflns_limit_l_min -30
_diffrn_reflns_number 25708
_diffrn_reflns_point_group_measured_fraction_full 0.990
_diffrn_reflns_point_group_measured_fraction_max 0.841
_diffrn_reflns_theta_full 26.000
_diffrn_reflns_theta_max 28.866
_diffrn_reflns_theta_min 2.968
_exptl_absorpt_coefficient_mu 2.149
_exptl_absorpt_correction_T_max 1.00000
_exptl_absorpt_correction_T_min 0.32432
_exptl_absorpt_correction_type multi-scan
_exptl_crystal_colour 'clear whiteish white'
_exptl_crystal_density_diffrn 1.668
_exptl_crystal_description block
_exptl_crystal_F_000 3588
_exptl_crystal_size_max 0.4
_exptl_crystal_size_mid 0.3
_exptl_crystal_size_min 0.1
_refine_diff_density_max 1.648
_refine_diff_density_min -1.276
_refine_diff_density_rms 0.167
_refine_ls_extinction_method none
_refine_ls_goodness_of_fit_ref 1.037
_refine_ls_hydrogen_treatment constr
_refine_ls_matrix_type full
_refine_ls_number_parameters 943
_refine_ls_number_reflns 16065
_refine_ls_number_restraints 166
_refine_ls_restrained_S_all 1.052
_refine_ls_R_factor_all 0.2093
_refine_ls_R_factor_gt 0.1074
_refine_ls_shift/su_max 0.084
_refine_ls_shift/su_mean 0.001
_refine_ls_structure_factor_coef Fsqd
_refine_ls_weighting_details 'w=1/[\s^2^(Fo^2^)+(0.1231P)^2^] where P=(Fo^2^+2Fc^2^)/3'
_refine_ls_weighting_scheme calc
_refine_ls_wR_factor_gt 0.2496
_refine_ls_wR_factor_ref 0.2997
_reflns_Friedel_coverage 0.000
_reflns_number_gt 6893
_reflns_number_total 16065
_reflns_threshold_expression 'I > 2\s(I)'
_cod_data_source_file c9dt00210c2.cif
_cod_data_source_block 2Dy
_cod_depositor_comments 'Adding full bibliography for 7049170--7049173.cif.'
_cod_original_formula_sum 'C71 H47 Dy2 F18 N2 O14.50'
_cod_database_code 7049173
_shelx_shelxl_version_number 2014/7
_shelx_space_group_comment
;
The symmetry employed for this shelxl refinement is uniquely defined
by the following loop, which should always be used as a source of
symmetry information in preference to the above space-group names.
They are only intended as comments.
;

loop_
_space_group_symop_operation_xyz
'x, y, z'
'-x, y+1/2, -z+1/2'
'-x, -y, -z'
'x, -y-1/2, z-1/2'

loop_
_atom_site_label
_atom_site_type_symbol
_atom_site_fract_x
_atom_site_fract_y
_atom_site_fract_z
_atom_site_U_iso_or_equiv
_atom_site_adp_type
_atom_site_occupancy
_atom_site_site_symmetry_order
_atom_site_calc_flag
_atom_site_refinement_flags_posn
_atom_site_refinement_flags_adp
Dy1 Dy 0.53429(3) 0.40612(5) 0.57412(3) 0.0577(2) Uani 1 1 d . .
Dy2 Dy 0.03250(3) 0.50888(5) 0.59874(4) 0.0651(3) Uani 1 1 d . .
O14 O 0.0553(3) 0.5004(6) 0.5096(4) 0.054(2) Uani 1 1 d . .
O4 O 0.5073(4) 0.4853(6) 0.6428(4) 0.058(2) Uani 1 1 d . .
O7 O 0.4499(3) 0.5055(6) 0.5044(4) 0.057(2) Uani 1 1 d . .
O5 O 0.4528(5) 0.3198(7) 0.5729(5) 0.071(3) Uani 1 1 d . .
O12 O -0.0379(4) 0.6084(6) 0.6104(5) 0.063(3) Uani 1 1 d . .
O11 O 0.1398(5) 0.5163(7) 0.6514(5) 0.082(3) Uani 1 1 d . .
N2 N 0.1146(4) 0.5001(7) 0.5164(4) 0.040(2) Uani 1 1 d . .
O13 O 0.0524(5) 0.6621(7) 0.5796(5) 0.080(3) Uani 1 1 d . .
O3 O 0.6149(4) 0.5041(8) 0.6344(5) 0.086(3) Uani 1 1 d . .
O1 O 0.6174(4) 0.3260(8) 0.5758(4) 0.079(3) Uani 1 1 d . .
O2 O 0.5816(4) 0.3299(7) 0.6725(4) 0.073(3) Uani 1 1 d . .
O9 O -0.0354(4) 0.4106(7) 0.6127(5) 0.071(3) Uani 1 1 d . .
O6 O 0.4949(5) 0.3126(8) 0.4796(5) 0.094(4) Uani 1 1 d . U
O10 O 0.0651(4) 0.5155(8) 0.7084(6) 0.089(4) Uani 1 1 d . .
N1 N 0.3952(4) 0.5097(7) 0.5076(5) 0.047(2) Uani 1 1 d . .
O8 O 0.0643(5) 0.3575(8) 0.6005(6) 0.092(4) Uani 1 1 d . .
F16 F 0.0667(7) 0.7940(8) 0.5075(8) 0.154(5) Uani 1 1 d . U
F18 F 0.1137(8) 0.8298(11) 0.6037(9) 0.187(7) Uani 1 1 d . U
F12 F 0.0968(7) 0.1347(10) 0.6597(9) 0.185(7) Uani 1 1 d . U
F13 F 0.2537(6) 0.4326(12) 0.6904(9) 0.183(7) Uani 1 1 d . .
F15 F 0.2888(5) 0.4943(13) 0.7776(6) 0.175(7) Uani 1 1 d . U
F8 F 0.4703(14) 0.2469(16) 0.3667(9) 0.268(12) Uani 1 1 d . U
F11 F 0.1029(9) 0.1940(12) 0.5801(8) 0.207(8) Uani 1 1 d . U
F17 F 0.0278(8) 0.8926(10) 0.5427(10) 0.186(7) Uani 1 1 d . U
F14 F 0.2602(6) 0.5685(14) 0.6931(10) 0.209(9) Uani 1 1 d . .
F2 F 0.7246(7) 0.2930(15) 0.5688(8) 0.217(9) Uani 1 1 d . U
F1 F 0.7475(7) 0.1918(13) 0.6366(7) 0.207(8) Uani 1 1 d . U
F5 F 0.7051(9) 0.6349(17) 0.6822(10) 0.256(11) Uani 1 1 d . U
F10 F 0.1611(8) 0.2368(12) 0.6731(12) 0.224(10) Uani 1 1 d . .
F4 F 0.7353(7) 0.5067(17) 0.7203(13) 0.251(11) Uani 1 1 d . U
F6 F 0.7184(7) 0.6109(17) 0.7706(10) 0.274(11) Uani 1 1 d . U
F3 F 0.6641(10) 0.1760(15) 0.5444(10) 0.251(6) Uani 1 1 d . U
F9 F 0.4009(10) 0.178(2) 0.3611(12) 0.291(12) Uani 1 1 d . U
F7 F 0.4856(17) 0.130(2) 0.4164(12) 0.350(18) Uani 1 1 d . .
C1 C 0.6981(14) 0.232(2) 0.5866(15) 0.151(6) Uani 1 1 d . U
C2 C 0.6593(9) 0.2792(14) 0.6199(8) 0.102(7) Uani 1 1 d . .
C3 C 0.6756(7) 0.2711(14) 0.6837(7) 0.096(6) Uani 1 1 d . .
H3 H 0.7133 0.2437 0.7113 0.116 Uiso 1 1 calc R U
C4 C 0.6368(7) 0.3029(12) 0.7098(8) 0.080(5) Uani 1 1 d . .
C5 C 0.6586(8) 0.3038(12) 0.7811(7) 0.083(5) Uani 1 1 d . .
C6 C 0.6168(9) 0.3128(16) 0.8028(9) 0.123(8) Uani 1 1 d . .
H6 H 0.5749 0.3141 0.7725 0.147 Uiso 1 1 calc R U
C7 C 0.6326(11) 0.3202(14) 0.8680(9) 0.110(7) Uani 1 1 d . .
H7 H 0.6029 0.3252 0.8824 0.132 Uiso 1 1 calc R U
C8 C 0.6965(11) 0.3196(14) 0.9107(9) 0.107(7) Uani 1 1 d . .
H8 H 0.7103 0.3256 0.9552 0.128 Uiso 1 1 calc R U
C9 C 0.7371(11) 0.3107(14) 0.8885(10) 0.113(7) Uani 1 1 d . .
H9 H 0.7791 0.3109 0.9184 0.136 Uiso 1 1 calc R U
C10 C 0.7217(8) 0.3012(14) 0.8250(8) 0.102(6) Uani 1 1 d . .
H10 H 0.7518 0.2933 0.8112 0.123 Uiso 1 1 calc R U
C11 C 0.7009(11) 0.576(2) 0.7213(10) 0.122(7) Uani 1 1 d . U
C12 C 0.6312(7) 0.5435(13) 0.6888(8) 0.084(5) Uani 1 1 d . U
C13 C 0.5975(7) 0.5555(12) 0.7228(6) 0.077(4) Uani 1 1 d . U
H13 H 0.6155 0.5857 0.7626 0.092 Uiso 1 1 calc R U
C14 C 0.5366(7) 0.5226(9) 0.6976(8) 0.063(4) Uani 1 1 d . .
C15 C 0.5025(6) 0.5374(11) 0.7364(7) 0.068(4) Uani 1 1 d D .
C16 C 0.4523(8) 0.4922(14) 0.7237(9) 0.098(6) Uani 1 1 d . .
H16 H 0.4388 0.4491 0.6904 0.118 Uiso 1 1 calc R U
C17 C 0.4169(9) 0.504(2) 0.7564(11) 0.153(12) Uani 1 1 d . .
H17 H 0.3811 0.4691 0.7450 0.184 Uiso 1 1 calc R U
C18 C 0.4341(9) 0.5602(19) 0.8004(10) 0.127(9) Uani 1 1 d . .
H18 H 0.4138 0.5630 0.8259 0.152 Uiso 1 1 calc R U
C19 C 0.4813(11) 0.6183(19) 0.8128(12) 0.164(12) Uani 1 1 d . .
H19 H 0.4910 0.6643 0.8439 0.197 Uiso 1 1 calc R U
C20 C 0.5155(10) 0.6094(14) 0.7792(10) 0.131(9) Uani 1 1 d D .
H20 H 0.5467 0.6513 0.7855 0.157 Uiso 1 1 calc R U
C21 C 0.4650(16) 0.204(3) 0.4128(16) 0.163(5) Uani 1 1 d . U
C22 C 0.4547(9) 0.2471(17) 0.4641(12) 0.122(4) Uani 1 1 d . U
C23 C 0.4178(9) 0.2182(14) 0.4852(13) 0.123(8) Uani 1 1 d . U
H23 H 0.3898 0.1719 0.4624 0.148 Uiso 1 1 calc R U
C24 C 0.4177(8) 0.2526(15) 0.5398(9) 0.088(5) Uani 1 1 d . .
C25 C 0.3743(6) 0.2141(11) 0.5623(7) 0.113(3) Uani 1 1 d DG U
C26 C 0.3450(8) 0.1295(11) 0.5424(8) 0.194(3) Uani 1 1 d G U
H26 H 0.3537 0.0924 0.5150 0.232 Uiso 1 1 calc R U
C27 C 0.3030(8) 0.1003(11) 0.5635(10) 0.226(6) Uani 1 1 d G U
H27 H 0.2834 0.0437 0.5502 0.271 Uiso 1 1 calc R U
C28 C 0.2901(7) 0.1558(14) 0.6045(9) 0.200(12) Uani 1 1 d G U
H28 H 0.2619 0.1362 0.6186 0.240 Uiso 1 1 calc R U
C29 C 0.3193(8) 0.2404(13) 0.6244(8) 0.153(5) Uani 1 1 d G U
H29 H 0.3107 0.2775 0.6518 0.183 Uiso 1 1 calc R U
C30 C 0.3614(7) 0.2696(9) 0.6032(7) 0.133(3) Uani 1 1 d DG U
H30 H 0.3810 0.3262 0.6165 0.159 Uiso 1 1 calc R U
C31 C 0.3514(5) 0.4473(9) 0.4725(5) 0.047(3) Uani 1 1 d . .
H31 H 0.3578 0.4065 0.4454 0.056 Uiso 1 1 calc R U
C32 C 0.2976(5) 0.4449(10) 0.4774(6) 0.054(3) Uani 1 1 d . .
H32 H 0.2671 0.4020 0.4537 0.065 Uiso 1 1 calc R U
C33 C 0.3878(5) 0.5711(9) 0.5456(6) 0.051(3) Uani 1 1 d . .
H33 H 0.4187 0.6140 0.5684 0.062 Uiso 1 1 calc R U
C34 C 0.3337(5) 0.5704(10) 0.5509(6) 0.057(3) Uani 1 1 d . .
H34 H 0.3281 0.6137 0.5770 0.068 Uiso 1 1 calc R U
C35 C 0.2882(5) 0.5073(9) 0.5184(6) 0.050(3) Uani 1 1 d . .
C36 C 0.2280(5) 0.5044(9) 0.5204(6) 0.047(3) Uani 1 1 d . .
C37 C 0.2011(6) 0.4230(10) 0.5238(6) 0.059(4) Uani 1 1 d . .
H37 H 0.2214 0.3677 0.5270 0.071 Uiso 1 1 calc R U
C38 C 0.1446(5) 0.4238(9) 0.5226(6) 0.052(3) Uani 1 1 d . .
H38 H 0.1271 0.3688 0.5261 0.062 Uiso 1 1 calc R U
C39 C 0.1395(6) 0.5809(9) 0.5166(9) 0.074(5) Uani 1 1 d . .
H39 H 0.1188 0.6350 0.5160 0.089 Uiso 1 1 calc R U
C40 C 0.1968(6) 0.5834(9) 0.5178(7) 0.056(3) Uani 1 1 d . .
H40 H 0.2143 0.6397 0.5167 0.067 Uiso 1 1 calc R U
C41 C 0.0982(15) 0.2085(19) 0.6296(15) 0.138(10) Uani 1 1 d . .
C42 C 0.0576(7) 0.2899(11) 0.6291(10) 0.084(5) Uani 1 1 d . .
C43 C 0.0193(6) 0.2780(11) 0.6560(8) 0.081(5) Uani 1 1 d . .
H43 H 0.0247 0.2269 0.6822 0.098 Uiso 1 1 calc R U
C44 C -0.0273(7) 0.3387(12) 0.6460(8) 0.071(4) Uani 1 1 d . .
C45 C -0.0697(7) 0.3280(10) 0.6759(8) 0.076(4) Uani 1 1 d D .
C46 C -0.0628(8) 0.2583(11) 0.7198(9) 0.086(5) Uani 1 1 d . U
H46 H -0.0330 0.2129 0.7286 0.103 Uiso 1 1 calc R U
C47 C -0.0996(11) 0.2559(18) 0.7503(11) 0.130(8) Uani 1 1 d . U
H47 H -0.0955 0.2077 0.7784 0.156 Uiso 1 1 calc R U
C48 C -0.1449(13) 0.328(2) 0.7390(15) 0.167(11) Uani 1 1 d . U
H48 H -0.1700 0.3269 0.7594 0.200 Uiso 1 1 calc R U
C49 C -0.1495(13) 0.400(2) 0.6965(17) 0.188(12) Uani 1 1 d . U
H49 H -0.1774 0.4477 0.6879 0.226 Uiso 1 1 calc R U
C50 C -0.1112(9) 0.3952(14) 0.6685(11) 0.121(8) Uani 1 1 d D U
H50 H -0.1138 0.4437 0.6412 0.146 Uiso 1 1 calc R U
C51 C 0.2461(9) 0.504(2) 0.7188(12) 0.112(7) Uani 1 1 d . .
C52 C 0.1811(6) 0.5072(10) 0.7125(7) 0.060(4) Uani 1 1 d . .
C53 C 0.1721(7) 0.5087(11) 0.7638(9) 0.081(5) Uani 1 1 d . .
H53 H 0.2064 0.5101 0.8048 0.097 Uiso 1 1 calc R U
C54 C 0.1132(6) 0.5082(10) 0.7588(7) 0.060(4) Uani 1 1 d . U
C55 C 0.1012(7) 0.5153(10) 0.8114(9) 0.069(4) Uani 1 1 d . U
C56 C 0.0466(8) 0.5007(10) 0.8168(10) 0.083(5) Uani 1 1 d . .
H56 H 0.0124 0.4836 0.7782 0.100 Uiso 1 1 calc R U
C57 C 0.0353(12) 0.5071(14) 0.8674(15) 0.116(8) Uani 1 1 d . .
H57 H -0.0045 0.4993 0.8629 0.140 Uiso 1 1 calc R U
C58 C 0.0837(14) 0.5254(17) 0.9251(15) 0.135(10) Uani 1 1 d . .
H58 H 0.0773 0.5231 0.9616 0.162 Uiso 1 1 calc R U
C59 C 0.1432(12) 0.5477(13) 0.9346(11) 0.122(8) Uani 1 1 d . .
H59 H 0.1757 0.5650 0.9745 0.147 Uiso 1 1 calc R U
C60 C 0.1485(11) 0.5409(12) 0.8763(11) 0.108(7) Uani 1 1 d . .
H60 H 0.1874 0.5547 0.8801 0.129 Uiso 1 1 calc R U
C61 C 0.0586(12) 0.8157(17) 0.5587(12) 0.110(6) Uani 1 1 d . U
C62 C 0.0261(8) 0.7372(14) 0.5740(9) 0.089(6) Uani 1 1 d . .
C63 C -0.0230(7) 0.7554(10) 0.5850(8) 0.080(5) Uani 1 1 d . .
H63 H -0.0383 0.8152 0.5781 0.096 Uiso 1 1 calc R U
C64 C -0.0524(6) 0.6902(12) 0.6062(7) 0.073(4) Uani 1 1 d . .
C65 C -0.1034(7) 0.7149(12) 0.6201(9) 0.082(5) Uani 1 1 d D .
C66 C -0.1174(7) 0.6617(13) 0.6595(9) 0.090(5) Uani 1 1 d . .
H66 H -0.0935 0.6097 0.6783 0.108 Uiso 1 1 calc R U
C67 C -0.1652(8) 0.6822(17) 0.6722(10) 0.112(7) Uani 1 1 d . .
H67 H -0.1725 0.6461 0.7011 0.135 Uiso 1 1 calc R U
C68 C -0.2023(11) 0.7552(17) 0.6430(12) 0.122(7) Uani 1 1 d . U
H68 H -0.2343 0.7695 0.6529 0.146 Uiso 1 1 calc R U
C69 C -0.1943(10) 0.8060(16) 0.6010(13) 0.127(7) Uani 1 1 d . U
H69 H -0.2219 0.8530 0.5785 0.152 Uiso 1 1 calc R U
C70 C -0.1438(9) 0.7876(14) 0.5915(11) 0.122(7) Uani 1 1 d D U
H70 H -0.1362 0.8262 0.5641 0.146 Uiso 1 1 calc R U

loop_
_atom_site_aniso_label
_atom_site_aniso_U_11
_atom_site_aniso_U_22
_atom_site_aniso_U_33
_atom_site_aniso_U_23
_atom_site_aniso_U_13
_atom_site_aniso_U_12
Dy1 0.0409(3) 0.0850(6) 0.0603(4) 0.0047(4) 0.0344(3) 0.0035(3)
Dy2 0.0400(4) 0.0859(6) 0.0872(6) 0.0228(4) 0.0446(4) 0.0121(4)
O14 0.014(3) 0.077(6) 0.075(6) 0.020(5) 0.024(4) 0.011(4)
O4 0.064(6) 0.083(7) 0.045(5) 0.002(5) 0.039(5) 0.004(5)
O7 0.028(4) 0.088(7) 0.065(6) -0.011(5) 0.031(4) -0.010(4)
O5 0.069(7) 0.075(7) 0.084(7) 0.012(6) 0.048(6) -0.009(6)
O12 0.060(6) 0.068(6) 0.087(7) 0.029(5) 0.057(5) 0.021(5)
O11 0.078(7) 0.113(9) 0.085(8) 0.014(6) 0.063(6) -0.011(6)
N2 0.028(4) 0.073(7) 0.032(5) 0.016(5) 0.025(4) 0.012(5)
O13 0.081(7) 0.072(7) 0.133(10) 0.014(6) 0.089(7) -0.008(6)
O3 0.058(6) 0.146(10) 0.069(7) -0.013(7) 0.043(5) -0.011(6)
O1 0.069(6) 0.130(9) 0.053(6) 0.041(6) 0.039(5) 0.033(6)
O2 0.063(6) 0.121(9) 0.053(5) 0.023(6) 0.043(5) 0.030(6)
O9 0.072(7) 0.070(7) 0.096(8) 0.022(6) 0.060(6) 0.007(5)
O6 0.081(8) 0.123(10) 0.091(8) -0.031(7) 0.052(7) -0.027(7)
O10 0.045(6) 0.141(10) 0.103(8) 0.045(7) 0.052(6) 0.032(6)
N1 0.036(5) 0.057(6) 0.062(7) 0.009(5) 0.036(5) 0.008(5)
O8 0.076(7) 0.098(8) 0.140(10) 0.046(8) 0.081(7) 0.024(6)
F16 0.228(14) 0.107(9) 0.218(14) 0.030(9) 0.181(12) -0.005(8)
F18 0.155(13) 0.165(13) 0.242(18) -0.012(12) 0.094(12) -0.088(12)
F12 0.159(13) 0.131(11) 0.290(18) 0.090(12) 0.125(13) 0.072(9)
F13 0.091(9) 0.226(17) 0.251(18) -0.077(14) 0.094(11) 0.032(9)
F15 0.057(7) 0.37(2) 0.099(9) -0.026(10) 0.035(6) 0.018(9)
F8 0.47(4) 0.25(2) 0.161(15) -0.070(15) 0.22(2) -0.03(2)
F11 0.28(2) 0.223(16) 0.162(13) -0.001(11) 0.142(14) 0.113(14)
F17 0.205(14) 0.123(10) 0.336(19) 0.045(12) 0.216(15) 0.012(9)
F14 0.078(9) 0.28(2) 0.30(2) 0.090(18) 0.108(12) 0.006(10)
F2 0.165(13) 0.35(2) 0.223(15) 0.117(15) 0.163(13) 0.144(14)
F1 0.204(14) 0.313(19) 0.143(11) 0.081(12) 0.113(11) 0.180(14)
F5 0.23(2) 0.34(3) 0.24(2) -0.038(17) 0.141(17) -0.19(2)
F10 0.137(13) 0.162(15) 0.38(3) 0.051(16) 0.130(17) 0.061(12)
F4 0.092(11) 0.31(2) 0.33(2) -0.11(2) 0.077(13) -0.043(12)
F6 0.137(12) 0.50(3) 0.234(17) -0.217(19) 0.123(12) -0.170(15)
F3 0.241(15) 0.263(8) 0.251(10) -0.102(5) 0.114(8) 0.082(7)
F9 0.208(14) 0.44(3) 0.25(2) -0.16(2) 0.128(13) -0.06(2)
F7 0.57(5) 0.26(3) 0.26(3) -0.06(2) 0.22(3) 0.15(3)
C1 0.141(13) 0.171(8) 0.161(10) 0.019(5) 0.086(7) 0.082(7)
C2 0.108(14) 0.149(17) 0.072(11) 0.036(11) 0.060(11) 0.071(13)
C3 0.073(11) 0.167(18) 0.052(9) 0.023(10) 0.031(8) 0.044(11)
C4 0.056(9) 0.111(13) 0.074(10) 0.012(9) 0.032(8) 0.027(9)
C5 0.093(12) 0.118(14) 0.052(9) 0.033(9) 0.044(9) 0.038(11)
C6 0.092(13) 0.21(2) 0.075(12) 0.056(13) 0.045(10) 0.089(15)
C7 0.15(2) 0.127(17) 0.074(12) 0.020(12) 0.068(13) 0.008(15)
C8 0.137(19) 0.125(17) 0.054(11) 0.006(11) 0.041(12) 0.005(14)
C9 0.15(2) 0.119(16) 0.085(14) 0.027(12) 0.069(15) 0.010(14)
C10 0.085(13) 0.154(18) 0.061(10) 0.049(11) 0.028(9) 0.021(12)
C11 0.119(12) 0.212(17) 0.072(10) -0.045(11) 0.076(10) -0.049(12)
C12 0.078(10) 0.125(14) 0.066(10) -0.047(10) 0.048(8) -0.043(10)
C13 0.080(8) 0.135(9) 0.041(6) -0.016(6) 0.049(6) -0.009(7)
C14 0.080(10) 0.060(9) 0.079(10) -0.018(8) 0.062(9) -0.023(8)
C15 0.052(8) 0.100(12) 0.065(9) -0.025(9) 0.039(7) -0.009(8)
C16 0.071(11) 0.161(18) 0.087(12) -0.040(11) 0.057(10) -0.013(11)
C17 0.074(13) 0.32(4) 0.092(15) -0.063(19) 0.060(12) -0.042(17)
C18 0.074(12) 0.26(3) 0.081(13) -0.033(16) 0.064(11) -0.016(15)
C19 0.130(19) 0.25(3) 0.17(2) -0.13(2) 0.119(19) -0.08(2)
C20 0.129(18) 0.17(2) 0.141(19) -0.072(17) 0.099(16) -0.067(15)
C21 0.184(7) 0.172(10) 0.152(3) -0.012(4) 0.095(3) 0.001(6)
C22 0.067(7) 0.124(13) 0.160(4) -0.047(4) 0.039(3) -0.008(6)
C23 0.080(13) 0.101(15) 0.19(2) -0.034(15) 0.063(15) -0.029(11)
C24 0.073(11) 0.110(15) 0.082(12) 0.011(11) 0.037(10) -0.019(11)
C25 0.074(7) 0.154(4) 0.099(4) 0.029(3) 0.030(3) -0.036(3)
C26 0.194(4) 0.183(4) 0.203(6) -0.002(6) 0.091(2) -0.096(4)
C27 0.204(4) 0.239(18) 0.249(6) 0.002(7) 0.117(2) -0.096(6)
C28 0.184(18) 0.24(2) 0.200(19) 0.020(16) 0.114(15) -0.052(15)
C29 0.148(4) 0.159(15) 0.167(6) 0.046(7) 0.087(2) -0.016(6)
C30 0.109(3) 0.129(9) 0.170(4) 0.052(3) 0.0734(19) 0.020(4)
C31 0.030(6) 0.076(9) 0.042(7) -0.002(6) 0.024(5) 0.010(6)
C32 0.022(5) 0.081(9) 0.066(8) -0.015(7) 0.025(6) -0.002(6)
C33 0.031(6) 0.059(8) 0.071(9) -0.011(7) 0.030(6) -0.012(6)
C34 0.038(7) 0.083(10) 0.063(8) -0.012(7) 0.035(6) 0.007(7)
C35 0.029(6) 0.067(9) 0.056(8) 0.013(6) 0.022(5) 0.019(6)
C36 0.030(6) 0.064(8) 0.058(8) 0.010(6) 0.030(5) 0.002(6)
C37 0.042(7) 0.080(10) 0.073(9) 0.018(8) 0.042(7) 0.024(7)
C38 0.047(7) 0.055(8) 0.074(9) 0.018(7) 0.045(7) 0.015(6)
C39 0.066(9) 0.038(7) 0.155(15) 0.016(8) 0.083(11) 0.017(7)
C40 0.045(7) 0.054(8) 0.084(10) 0.013(7) 0.043(7) 0.013(6)
C41 0.17(3) 0.13(2) 0.15(2) 0.063(18) 0.11(2) 0.09(2)
C42 0.071(10) 0.056(9) 0.161(17) 0.009(10) 0.084(11) 0.008(8)
C43 0.051(8) 0.078(11) 0.134(15) 0.035(10) 0.059(9) 0.027(8)
C44 0.056(9) 0.089(11) 0.080(10) -0.003(9) 0.042(8) -0.019(8)
C45 0.057(9) 0.070(10) 0.114(13) 0.002(10) 0.053(9) -0.008(8)
C46 0.100(13) 0.056(10) 0.123(15) 0.030(10) 0.069(11) 0.016(9)
C47 0.14(2) 0.14(2) 0.120(18) 0.014(16) 0.066(15) -0.016(14)
C48 0.17(3) 0.16(2) 0.23(3) 0.03(2) 0.15(3) -0.018(17)
C49 0.21(2) 0.18(2) 0.29(3) 0.04(2) 0.21(2) 0.025(19)
C50 0.111(15) 0.138(18) 0.17(2) 0.052(15) 0.115(16) 0.035(13)
C51 0.061(11) 0.17(2) 0.127(18) -0.026(16) 0.067(13) -0.013(14)
C52 0.048(8) 0.093(11) 0.047(8) 0.008(7) 0.029(7) -0.006(7)
C53 0.062(9) 0.105(13) 0.100(13) 0.004(10) 0.059(9) 0.009(9)
C54 0.037(7) 0.095(11) 0.066(9) 0.019(8) 0.038(7) 0.000(7)
C55 0.051(8) 0.061(9) 0.097(12) 0.023(9) 0.035(8) 0.010(7)
C56 0.087(12) 0.058(10) 0.129(16) 0.016(10) 0.070(12) 0.007(9)
C57 0.119(19) 0.089(15) 0.19(3) 0.025(17) 0.118(19) 0.034(14)
C58 0.17(3) 0.12(2) 0.19(3) -0.02(2) 0.15(2) 0.00(2)
C59 0.18(2) 0.076(13) 0.134(18) -0.051(12) 0.095(18) -0.044(14)
C60 0.15(2) 0.090(13) 0.130(18) -0.005(13) 0.104(17) 0.008(13)
C61 0.132(13) 0.118(14) 0.135(14) -0.001(11) 0.109(11) -0.001(12)
C62 0.082(11) 0.103(14) 0.129(15) -0.014(12) 0.087(12) 0.005(10)
C63 0.110(13) 0.051(9) 0.131(14) 0.036(9) 0.100(12) 0.021(8)
C64 0.056(9) 0.091(12) 0.090(11) 0.016(9) 0.050(8) 0.032(8)
C65 0.053(9) 0.097(12) 0.115(14) -0.032(11) 0.056(9) -0.007(9)
C66 0.081(11) 0.104(13) 0.125(15) 0.003(11) 0.081(12) 0.006(10)
C67 0.081(12) 0.16(2) 0.133(17) 0.001(15) 0.081(13) -0.020(13)
C68 0.123(14) 0.112(14) 0.150(15) -0.029(12) 0.080(12) 0.015(12)
C69 0.097(13) 0.116(14) 0.181(17) 0.004(13) 0.076(12) 0.024(10)
C70 0.110(13) 0.115(13) 0.172(16) 0.005(12) 0.092(12) 0.008(11)

loop_
_atom_type_symbol
_atom_type_description
_atom_type_scat_dispersion_real
_atom_type_scat_dispersion_imag
_atom_type_scat_source
C C 0.0033 0.0016 'International Tables Vol C Tables 4.2.6.8 and 6.1.1.4'
H H 0.0000 0.0000 'International Tables Vol C Tables 4.2.6.8 and 6.1.1.4'
Dy Dy -0.1892 4.4098 'International Tables Vol C Tables 4.2.6.8 and 6.1.1.4'
F F 0.0171 0.0103 'International Tables Vol C Tables 4.2.6.8 and 6.1.1.4'
N N 0.0061 0.0033 'International Tables Vol C Tables 4.2.6.8 and 6.1.1.4'
O O 0.0106 0.0060 'International Tables Vol C Tables 4.2.6.8 and 6.1.1.4'

loop_
_geom_angle_atom_site_label_1
_geom_angle_atom_site_label_2
_geom_angle_atom_site_label_3
_geom_angle
_geom_angle_site_symmetry_1
_geom_angle_site_symmetry_3
O4 Dy1 O3 72.7(3) . .
O4 Dy1 O2 74.1(3) . .
O3 Dy1 O2 78.7(4) . .
O4 Dy1 O1 140.3(3) . .
O3 Dy1 O1 79.2(4) . .
O2 Dy1 O1 73.3(3) . .
O4 Dy1 O5 76.3(3) . .
O3 Dy1 O5 145.0(4) . .
O2 Dy1 O5 77.4(4) . .
O1 Dy1 O5 117.2(4) . .
O4 Dy1 O6 143.8(3) . .
O3 Dy1 O6 141.5(3) . .
O2 Dy1 O6 116.2(4) . .
O1 Dy1 O6 72.6(4) . .
O5 Dy1 O6 72.8(4) . .
O4 Dy1 O7 117.1(3) . 3_666
O3 Dy1 O7 74.8(3) . 3_666
O2 Dy1 O7 145.7(3) . 3_666
O1 Dy1 O7 80.6(3) . 3_666
O5 Dy1 O7 135.5(3) . 3_666
O6 Dy1 O7 75.2(4) . 3_666
O4 Dy1 O7 74.8(3) . .
O3 Dy1 O7 104.7(4) . .
O2 Dy1 O7 145.9(3) . .
O1 Dy1 O7 140.8(3) . .
O5 Dy1 O7 82.1(3) . .
O6 Dy1 O7 82.6(4) . .
O7 Dy1 O7 63.6(3) 3_666 .
O10 Dy2 O11 71.8(3) . .
O10 Dy2 O9 76.8(4) . .
O11 Dy2 O9 131.0(3) . .
O10 Dy2 O8 94.6(4) . .
O11 Dy2 O8 75.6(4) . .
O9 Dy2 O8 70.4(3) . .
O10 Dy2 O12 75.0(3) . .
O11 Dy2 O12 127.8(4) . .
O9 Dy2 O12 76.2(3) . .
O8 Dy2 O12 146.5(3) . .
O10 Dy2 O13 100.0(4) . .
O11 Dy2 O13 77.1(4) . .
O9 Dy2 O13 146.0(3) . .
O8 Dy2 O13 143.1(3) . .
O12 Dy2 O13 70.4(3) . .
O10 Dy2 O14 150.3(3) . .
O11 Dy2 O14 78.6(3) . .
O9 Dy2 O14 123.9(3) . .
O8 Dy2 O14 75.9(3) . .
O12 Dy2 O14 127.4(3) . .
O13 Dy2 O14 74.7(3) . .
O10 Dy2 O14 146.8(3) . 3_566
O11 Dy2 O14 141.4(3) . 3_566
O9 Dy2 O14 76.8(3) . 3_566
O8 Dy2 O14 95.2(4) . 3_566
O12 Dy2 O14 79.5(3) . 3_566
O13 Dy2 O14 90.9(3) . 3_566
O14 Dy2 O14 62.9(3) . 3_566
N2 O14 Dy2 123.7(6) . .
N2 O14 Dy2 119.2(6) . 3_566
Dy2 O14 Dy2 117.1(3) . 3_566
C14 O4 Dy1 135.2(9) . .
N1 O7 Dy1 121.3(7) . 3_666
N1 O7 Dy1 122.3(7) . .
Dy1 O7 Dy1 116.4(3) 3_666 .
C24 O5 Dy1 137.4(10) . .
C64 O12 Dy2 141.5(8) . .
C52 O11 Dy2 132.5(8) . .
C38 N2 C39 121.9(10) . .
C38 N2 O14 121.3(10) . .
C39 N2 O14 116.8(9) . .
C62 O13 Dy2 135.1(9) . .
C12 O3 Dy1 132.0(9) . .
C2 O1 Dy1 131.0(9) . .
C4 O2 Dy1 134.7(9) . .
C44 O9 Dy2 132.9(9) . .
C22 O6 Dy1 127.6(14) . .
C54 O10 Dy2 138.5(9) . .
C33 N1 C31 123.0(9) . .
C33 N1 O7 120.2(10) . .
C31 N1 O7 116.8(9) . .
C42 O8 Dy2 129.5(10) . .
F3 C1 F2 117(3) . .
F3 C1 F1 113(3) . .
F2 C1 F1 102(3) . .
F3 C1 C2 109(3) . .
F2 C1 C2 111(2) . .
F1 C1 C2 105(2) . .
O1 C2 C3 130.9(15) . .
O1 C2 C1 105.6(15) . .
C3 C2 C1 123.2(17) . .
C2 C3 C4 121.9(15) . .
C2 C3 H3 119.1 . .
C4 C3 H3 119.1 . .
O2 C4 C3 120.7(14) . .
O2 C4 C5 118.2(13) . .
C3 C4 C5 121.1(14) . .
C6 C5 C10 119.9(15) . .
C6 C5 C4 118.8(16) . .
C10 C5 C4 121.2(14) . .
C5 C6 C7 123.3(19) . .
C5 C6 H6 118.4 . .
C7 C6 H6 118.4 . .
C6 C7 C8 115.4(18) . .
C6 C7 H7 122.3 . .
C8 C7 H7 122.3 . .
C9 C8 C7 120.5(19) . .
C9 C8 H8 119.7 . .
C7 C8 H8 119.7 . .
C8 C9 C10 124(2) . .
C8 C9 H9 117.9 . .
C10 C9 H9 117.9 . .
C9 C10 C5 116.7(18) . .
C9 C10 H10 121.7 . .
C5 C10 H10 121.7 . .
F6 C11 F5 107(3) . .
F6 C11 F4 115(3) . .
F5 C11 F4 104(2) . .
F6 C11 C12 115.5(17) . .
F5 C11 C12 106(2) . .
F4 C11 C12 108(2) . .
O3 C12 C13 129.0(14) . .
O3 C12 C11 112.4(13) . .
C13 C12 C11 118.6(13) . .
C12 C13 C14 120.5(13) . .
C12 C13 H13 119.8 . .
C14 C13 H13 119.8 . .
O4 C14 C13 124.3(12) . .
O4 C14 C15 117.4(12) . .
C13 C14 C15 118.2(12) . .
C16 C15 C20 115.3(14) . .
C16 C15 C14 121.1(13) . .
C20 C15 C14 122.6(14) . .
C15 C16 C17 124.7(17) . .
C15 C16 H16 117.6 . .
C17 C16 H16 117.6 . .
C18 C17 C16 118(2) . .
C18 C17 H17 120.8 . .
C16 C17 H17 120.8 . .
C17 C18 C19 121.8(18) . .
C17 C18 H18 119.1 . .
C19 C18 H18 119.1 . .
C18 C19 C20 119.7(18) . .
C18 C19 H19 120.1 . .
C20 C19 H19 120.1 . .
C15 C20 C19 118.8(17) . .
C15 C20 H20 120.6 . .
C19 C20 H20 120.6 . .
F7 C21 F8 107(3) . .
F7 C21 C22 124(3) . .
F8 C21 C22 126(3) . .
F7 C21 F9 94(3) . .
F8 C21 F9 86(2) . .
C22 C21 F9 105(2) . .
C23 C22 O6 135(2) . .
C23 C22 C21 126(3) . .
O6 C22 C21 99(2) . .
C22 C23 C24 123(2) . .
C22 C23 H23 118.6 . .
C24 C23 H23 118.6 . .
O5 C24 C23 123.1(16) . .
O5 C24 C25 117.1(17) . .
C23 C24 C25 119.7(19) . .
C26 C25 C30 120.0 . .
C26 C25 C24 123.6(14) . .
C30 C25 C24 116.3(15) . .
C25 C26 C27 120.0 . .
C25 C26 H26 120.0 . .
C27 C26 H26 120.0 . .
C28 C27 C26 120.0 . .
C28 C27 H27 120.0 . .
C26 C27 H27 120.0 . .
C27 C28 C29 120.0 . .
C27 C28 H28 120.0 . .
C29 C28 H28 120.0 . .
C30 C29 C28 120.0 . .
C30 C29 H29 120.0 . .
C28 C29 H29 120.0 . .
C29 C30 C25 120.0 . .
C29 C30 H30 120.0 . .
C25 C30 H30 120.0 . .
N1 C31 C32 119.0(11) . .
N1 C31 H31 120.5 . .
C32 C31 H31 120.5 . .
C31 C32 C35 120.1(12) . .
C31 C32 H32 119.9 . .
C35 C32 H32 119.9 . .
N1 C33 C34 119.0(11) . .
N1 C33 H33 120.5 . .
C34 C33 H33 120.5 . .
C35 C34 C33 121.3(12) . .
C35 C34 H34 119.3 . .
C33 C34 H34 119.3 . .
C34 C35 C32 117.6(10) . .
C34 C35 C36 124.0(12) . .
C32 C35 C36 118.2(11) . .
C40 C36 C37 117.4(10) . .
C40 C36 C35 120.7(11) . .
C37 C36 C35 121.9(11) . .
C38 C37 C36 119.6(12) . .
C38 C37 H37 120.2 . .
C36 C37 H37 120.2 . .
N2 C38 C37 121.3(12) . .
N2 C38 H38 119.4 . .
C37 C38 H38 119.4 . .
N2 C39 C40 118.6(11) . .
N2 C39 H39 120.7 . .
C40 C39 H39 120.7 . .
C36 C40 C39 120.9(12) . .
C36 C40 H40 119.5 . .
C39 C40 H40 119.5 . .
F11 C41 F12 114(3) . .
F11 C41 F10 100(2) . .
F12 C41 F10 98(2) . .
F11 C41 C42 118(2) . .
F12 C41 C42 118(2) . .
F10 C41 C42 104(2) . .
O8 C42 C43 129.8(14) . .
O8 C42 C41 111.9(15) . .
C43 C42 C41 118.2(17) . .
C42 C43 C44 122.0(14) . .
C42 C43 H43 119.0 . .
C44 C43 H43 119.0 . .
O9 C44 C43 121.4(13) . .
O9 C44 C45 115.3(13) . .
C43 C44 C45 123.2(14) . .
C50 C45 C46 116.6(15) . .
C50 C45 C44 119.8(15) . .
C46 C45 C44 122.9(14) . .
C47 C46 C45 120.7(17) . .
C47 C46 H46 119.6 . .
C45 C46 H46 119.6 . .
C46 C47 C48 120(2) . .
C46 C47 H47 119.8 . .
C48 C47 H47 119.8 . .
C49 C48 C47 118(2) . .
C49 C48 H48 121.0 . .
C47 C48 H48 121.0 . .
C50 C49 C48 117(2) . .
C50 C49 H49 121.5 . .
C48 C49 H49 121.5 . .
C45 C50 C49 127(2) . .
C45 C50 H50 116.4 . .
C49 C50 H50 116.4 . .
F14 C51 F15 109(2) . .
F14 C51 F13 103(2) . .
F15 C51 F13 102(2) . .
F14 C51 C52 116(2) . .
F15 C51 C52 113.5(18) . .
F13 C51 C52 111.2(18) . .
C53 C52 O11 128.3(13) . .
C53 C52 C51 121.2(15) . .
O11 C52 C51 110.2(14) . .
C52 C53 C54 121.9(16) . .
C52 C53 H53 119.1 . .
C54 C53 H53 119.1 . .
O10 C54 C53 125.1(14) . .
O10 C54 C55 109.9(12) . .
C53 C54 C55 124.1(14) . .
C54 C55 C56 131.5(16) . .
C54 C55 C60 122.9(14) . .
C56 C55 C60 105.6(17) . .
C57 C56 C55 131(2) . .
C57 C56 H56 114.4 . .
C55 C56 H56 114.4 . .
C56 C57 C58 117(2) . .
C56 C57 H57 121.5 . .
C58 C57 H57 121.5 . .
C57 C58 C59 125(3) . .
C57 C58 H58 117.7 . .
C59 C58 H58 117.7 . .
C58 C59 C60 112(2) . .
C58 C59 H59 123.9 . .
C60 C59 H59 123.9 . .
C59 C60 C55 129(2) . .
C59 C60 H60 115.6 . .
C55 C60 H60 115.6 . .
F18 C61 F17 110(2) . .
F18 C61 F16 103.7(18) . .
F17 C61 F16 105(2) . .
F18 C61 C62 113(2) . .
F17 C61 C62 114.8(18) . .
F16 C61 C62 109.8(18) . .
O13 C62 C63 127.3(16) . .
O13 C62 C61 112.7(14) . .
C63 C62 C61 119.7(17) . .
C62 C63 C64 124.6(15) . .
C62 C63 H63 117.7 . .
C64 C63 H63 117.7 . .
O12 C64 C63 120.5(12) . .
O12 C64 C65 117.3(14) . .
C63 C64 C65 122.1(15) . .
C66 C65 C70 114.6(15) . .
C66 C65 C64 120.8(16) . .
C70 C65 C64 124.4(17) . .
C65 C66 C67 121.9(18) . .
C65 C66 H66 119.0 . .
C67 C66 H66 119.0 . .
C68 C67 C66 120(2) . .
C68 C67 H67 120.0 . .
C66 C67 H67 120.0 . .
C69 C68 C67 121(2) . .
C69 C68 H68 119.3 . .
C67 C68 H68 119.3 . .
C68 C69 C70 118(2) . .
C68 C69 H69 121.2 . .
C70 C69 H69 121.2 . .
C69 C70 C65 124(2) . .
C69 C70 H70 118.0 . .
C65 C70 H70 118.0 . .

loop_
_geom_bond_atom_site_label_1
_geom_bond_atom_site_label_2
_geom_bond_distance
_geom_bond_site_symmetry_2
Dy1 O4 2.297(8) .
Dy1 O3 2.299(11) .
Dy1 O2 2.310(9) .
Dy1 O1 2.317(9) .
Dy1 O5 2.335(9) .
Dy1 O6 2.374(11) .
Dy1 O7 2.405(9) 3_666
Dy1 O7 2.416(9) .
Dy2 O10 2.290(12) .
Dy2 O11 2.311(10) .
Dy2 O9 2.316(9) .
Dy2 O8 2.331(11) .
Dy2 O12 2.351(8) .
Dy2 O13 2.368(10) .
Dy2 O14 2.381(9) .
Dy2 O14 2.432(8) 3_566
O14 N2 1.374(10) .
O14 Dy2 2.432(8) 3_566
O4 C14 1.256(16) .
O7 N1 1.366(10) .
O7 Dy1 2.405(9) 3_666
O5 C24 1.29(2) .
O12 C64 1.234(16) .
O11 C52 1.309(16) .
N2 C38 1.299(14) .
N2 C39 1.322(15) .
O13 C62 1.243(18) .
O3 C12 1.271(16) .
O1 C2 1.258(17) .
O2 C4 1.273(15) .
O9 C44 1.263(17) .
O6 C22 1.29(2) .
O10 C54 1.216(16) .
N1 C33 1.327(15) .
N1 C31 1.347(15) .
O8 C42 1.238(17) .
F16 C61 1.33(2) .
F18 C61 1.28(3) .
F12 C41 1.29(3) .
F13 C51 1.29(2) .
F15 C51 1.28(2) .
F8 C21 1.30(3) .
F11 C41 1.23(2) .
F17 C61 1.30(2) .
F14 C51 1.24(3) .
F2 C1 1.27(3) .
F1 C1 1.36(3) .
F5 C11 1.29(3) .
F10 C41 1.45(3) .
F4 C11 1.32(3) .
F6 C11 1.14(2) .
F3 C1 1.25(3) .
F9 C21 1.51(3) .
F7 C21 1.18(4) .
C1 C2 1.62(3) .
C2 C3 1.35(2) .
C3 C4 1.41(2) .
C3 H3 0.9300 .
C4 C5 1.49(2) .
C5 C6 1.33(2) .
C5 C10 1.39(2) .
C6 C7 1.38(2) .
C6 H6 0.9300 .
C7 C8 1.40(2) .
C7 H7 0.9300 .
C8 C9 1.32(2) .
C8 H8 0.9300 .
C9 C10 1.35(2) .
C9 H9 0.9300 .
C10 H10 0.9300 .
C11 C12 1.57(2) .
C12 C13 1.387(18) .
C13 C14 1.398(18) .
C13 H13 0.9300 .
C14 C15 1.497(17) .
C15 C16 1.29(2) .
C15 C20 1.377(15) .
C16 C17 1.40(2) .
C16 H16 0.9300 .
C17 C18 1.23(3) .
C17 H17 0.9300 .
C18 C19 1.34(3) .
C18 H18 0.9300 .
C19 C20 1.39(2) .
C19 H19 0.9300 .
C20 H20 0.9300 .
C21 C22 1.47(3) .
C22 C23 1.28(3) .
C23 C24 1.36(3) .
C23 H23 0.9300 .
C24 C25 1.486(18) .
C25 C26 1.3900 .
C25 C30 1.3900 .
C26 C27 1.3900 .
C26 H26 0.9300 .
C27 C28 1.3900 .
C27 H27 0.9300 .
C28 C29 1.3900 .
C28 H28 0.9300 .
C29 C30 1.3900 .
C29 H29 0.9300 .
C30 H30 0.9300 .
C31 C32 1.365(13) .
C31 H31 0.9300 .
C32 C35 1.409(17) .
C32 H32 0.9300 .
C33 C34 1.374(14) .
C33 H33 0.9300 .
C34 C35 1.364(17) .
C34 H34 0.9300 .
C35 C36 1.484(14) .
C36 C40 1.364(16) .
C36 C37 1.373(17) .
C37 C38 1.360(14) .
C37 H37 0.9300 .
C38 H38 0.9300 .
C39 C40 1.380(15) .
C39 H39 0.9300 .
C40 H40 0.9300 .
C41 C42 1.54(2) .
C42 C43 1.354(18) .
C43 C44 1.368(19) .
C43 H43 0.9300 .
C44 C45 1.493(18) .
C45 C50 1.358(15) .
C45 C46 1.39(2) .
C46 C47 1.37(2) .
C46 H46 0.9300 .
C47 C48 1.46(3) .
C47 H47 0.9300 .
C48 C49 1.40(3) .
C48 H48 0.9300 .
C49 C50 1.36(3) .
C49 H49 0.9300 .
C50 H50 0.9300 .
C51 C52 1.52(2) .
C52 C53 1.305(19) .
C53 C54 1.382(16) .
C53 H53 0.9300 .
C54 C55 1.38(2) .
C55 C56 1.40(2) .
C55 C60 1.46(2) .
C56 C57 1.33(3) .
C56 H56 0.9300 .
C57 C58 1.34(3) .
C57 H57 0.9300 .
C58 C59 1.40(3) .
C58 H58 0.9300 .
C59 C60 1.42(3) .
C59 H59 0.9300 .
C60 H60 0.9300 .
C61 C62 1.52(3) .
C62 C63 1.357(17) .
C63 C64 1.406(19) .
C63 H63 0.9300 .
C64 C65 1.463(17) .
C65 C66 1.36(2) .
C65 C70 1.385(16) .
C66 C67 1.36(2) .
C66 H66 0.9300 .
C67 C68 1.36(3) .
C67 H67 0.9300 .
C68 C69 1.31(3) .
C68 H68 0.9300 .
C69 C70 1.37(2) .
C69 H69 0.9300 .
C70 H70 0.9300 .
